data_7211056
loop_
_publ_author_name
'Xu, Xiang'
'Hu, Chun-Li'
'Yang, Bing-Ping'
'Mao, Jiang-Gao'

_publ_section_title
;
 Syntheses, crystal structures and magnetic properties of three new silver
 manganese(ii) or manganese(iii) mixed metal iodates
;
_journal_issue 38
_journal_name_full CrystEngComm
_journal_page_first 7776
_journal_paper_doi 10.1039/c3ce41185k
_journal_volume 15
_journal_year 2013
_chemical_formula_sum 'Ag I3 Mn O9'
_chemical_formula_weight 687.51
_chemical_name_systematic
; 
 ? 
;
_space_group_IT_number 2
_symmetry_cell_setting triclinic
_symmetry_space_group_name_Hall '-P 1'
_symmetry_space_group_name_H-M 'P -1'
_atom_sites_solution_hydrogens none
_atom_sites_solution_primary direct
_atom_sites_solution_secondary difmap
_audit_creation_method SHELXL-97
_cell_angle_alpha 78.156(11)
_cell_angle_beta 89.947(15)
_cell_angle_gamma 77.156(13)
_cell_formula_units_Z 4
_cell_length_a 8.0170(6)
_cell_length_b 10.1567(3)
_cell_length_c 11.0657(11)
_cell_measurement_reflns_used 2608
_cell_measurement_temperature 293(2)
_cell_measurement_theta_max 27.5243
_cell_measurement_theta_min 2.1037
_cell_volume 858.85(13)
_computing_structure_refinement 'SHELXL-97 (Sheldrick, 2008)'
_computing_structure_solution 'SHELXS-97 (Sheldrick, 2008)'
_diffrn_ambient_temperature 293(2)
_diffrn_detector_area_resol_mean 28.5714
_diffrn_measured_fraction_theta_full 0.988
_diffrn_measured_fraction_theta_max 0.988
_diffrn_measurement_device_type
;
Saturn724+ (2x2 bin mode)
;
_diffrn_measurement_method CCD_Profile_fitting
_diffrn_radiation_detector CCD
_diffrn_radiation_monochromator Confocal
_diffrn_radiation_source 'fine-focus sealed tube'
_diffrn_radiation_type MoK\a
_diffrn_radiation_wavelength 0.71073
_diffrn_reflns_av_R_equivalents 0.0389
_diffrn_reflns_av_sigmaI/netI 0.0468
_diffrn_reflns_limit_h_max 10
_diffrn_reflns_limit_h_min -10
_diffrn_reflns_limit_k_max 13
_diffrn_reflns_limit_k_min -13
_diffrn_reflns_limit_l_max 14
_diffrn_reflns_limit_l_min -14
_diffrn_reflns_number 10495
_diffrn_reflns_theta_full 27.48
_diffrn_reflns_theta_max 27.48
_diffrn_reflns_theta_min 2.51
_exptl_absorpt_coefficient_mu 14.560
_exptl_absorpt_correction_T_max 1.0000
_exptl_absorpt_correction_T_min 0.7901
_exptl_absorpt_correction_type multi-scan
_exptl_absorpt_process_details
;
CrystalClear Version 1.3.5. Rigaku Corp., Woodlands, TX, 1999
;
_exptl_crystal_density_diffrn 5.317
_exptl_crystal_density_method 'not measured'
_exptl_crystal_F_000 1212
_exptl_crystal_size_max 0.25
_exptl_crystal_size_mid 0.03
_exptl_crystal_size_min 0.01
_refine_diff_density_max 3.824
_refine_diff_density_min -2.164
_refine_diff_density_rms 0.404
_refine_ls_extinction_method none
_refine_ls_goodness_of_fit_ref 1.117
_refine_ls_hydrogen_treatment none
_refine_ls_matrix_type full
_refine_ls_number_parameters 253
_refine_ls_number_reflns 3895
_refine_ls_number_restraints 0
_refine_ls_restrained_S_all 1.117
_refine_ls_R_factor_all 0.0400
_refine_ls_R_factor_gt 0.0344
_refine_ls_shift/su_max 0.001
_refine_ls_shift/su_mean 0.000
_refine_ls_structure_factor_coef Fsqd
_refine_ls_weighting_details 'calc w=1/[\s^2^(Fo^2^)+(0.0308P)^2^+0.0000P] where P=(Fo^2^+2Fc^2^)/3'
_refine_ls_weighting_scheme calc
_refine_ls_wR_factor_gt 0.0749
_refine_ls_wR_factor_ref 0.0765
_reflns_number_gt 3268
_reflns_number_total 3895
_reflns_threshold_expression >2sigma(I)
_cod_data_source_file c3ce41185k.cif
_cod_data_source_block AgMnI3O9
_cod_depositor_comments
;
The following automatic conversions were performed:

'_exptl_absorpt_correction_type' value 'Multi-scan' changed to
'multi-scan' according to
/home/saulius/struct/CIF-dictionaries/cif_core.dic dictionary named
'cif_core.dic' version 2.4.2 from 2011-04-26.

Automatic conversion script
Id: cif_fix_values 1891 2012-01-12 08:04:46Z andrius 
;
_cod_original_cell_volume 858.85(11)
_cod_original_sg_symbol_H-M P-1
_cod_database_code 7211056

loop_
_symmetry_equiv_pos_as_xyz
'x, y, z'
'-x, -y, -z'

loop_
_atom_site_label
_atom_site_type_symbol
_atom_site_fract_x
_atom_site_fract_y
_atom_site_fract_z
_atom_site_U_iso_or_equiv
_atom_site_adp_type
_atom_site_occupancy
_atom_site_symmetry_multiplicity
_atom_site_calc_flag
Ag1 Ag 0.36711(9) -0.09689(7) 0.65477(6) 0.02770(17) Uani 1 1 d
Ag2 Ag 0.10969(10) 0.10074(7) 0.84261(6) 0.03237(18) Uani 1 1 d
Mn1 Mn 0.39135(13) -0.11813(11) 1.18002(9) 0.0100(2) Uani 1 1 d
Mn2 Mn 0.10756(13) 0.11802(11) 1.31983(9) 0.0098(2) Uani 1 1 d
I1 I 0.29104(6) 0.24810(4) 1.03953(4) 0.00917(11) Uani 1 1 d
I2 I 0.20660(6) -0.25001(4) 0.93163(4) 0.00985(11) Uani 1 1 d
I3 I -0.16076(6) 0.24965(4) 0.56425(4) 0.00912(11) Uani 1 1 d
I4 I 0.65526(6) -0.24632(4) 0.45634(4) 0.01026(11) Uani 1 1 d
I5 I 0.01288(6) 0.49348(4) 1.27224(4) 0.01019(11) Uani 1 1 d
I6 I 0.50446(6) -0.49376(4) 1.22820(4) 0.01025(11) Uani 1 1 d
O1 O 0.2938(6) 0.1023(5) 1.1690(4) 0.0126(10) Uani 1 1 d
O2 O 0.0825(6) 0.2623(5) 0.9668(4) 0.0151(11) Uani 1 1 d
O3 O 0.4059(7) 0.1458(5) 0.9378(4) 0.0193(12) Uani 1 1 d
O4 O 0.4154(6) -0.2612(5) 0.8619(4) 0.0160(11) Uani 1 1 d
O5 O 0.0963(6) -0.1104(5) 0.8061(4) 0.0154(11) Uani 1 1 d
O6 O 0.2180(6) -0.1391(5) 1.0377(4) 0.0173(11) Uani 1 1 d
O7 O -0.1924(6) 0.1022(5) 0.6814(4) 0.0136(10) Uani 1 1 d
O8 O 0.0408(6) 0.2586(5) 0.6381(4) 0.0162(11) Uani 1 1 d
O9 O -0.0888(6) 0.1501(5) 0.4495(4) 0.0162(11) Uani 1 1 d
O10 O 0.5804(6) -0.1096(5) 0.3204(4) 0.0139(11) Uani 1 1 d
O11 O 0.4547(6) -0.2591(5) 0.5323(4) 0.0159(11) Uani 1 1 d
O12 O 0.7129(6) -0.1333(5) 0.5471(5) 0.0186(12) Uani 1 1 d
O13 O 0.2110(7) 0.4616(5) 1.3640(5) 0.0189(12) Uani 1 1 d
O14 O 0.0579(6) 0.3348(5) 1.2131(4) 0.0151(11) Uani 1 1 d
O15 O -0.1372(7) 0.4543(6) 1.3883(5) 0.0205(12) Uani 1 1 d
O16 O 0.6848(7) -0.4635(5) 1.1367(4) 0.0186(12) Uani 1 1 d
O17 O 0.4553(6) -0.3360(5) 1.2868(4) 0.0166(11) Uani 1 1 d
O18 O 0.3318(6) -0.4525(6) 1.1131(4) 0.0203(12) Uani 1 1 d

loop_
_atom_site_aniso_label
_atom_site_aniso_U_11
_atom_site_aniso_U_22
_atom_site_aniso_U_33
_atom_site_aniso_U_23
_atom_site_aniso_U_13
_atom_site_aniso_U_12
Ag1 0.0475(4) 0.0169(3) 0.0229(3) -0.0074(3) 0.0092(3) -0.0131(3)
Ag2 0.0574(5) 0.0144(3) 0.0252(3) -0.0062(3) -0.0122(3) -0.0059(3)
Mn1 0.0098(5) 0.0101(5) 0.0097(5) -0.0038(4) -0.0004(4) 0.0005(4)
Mn2 0.0104(6) 0.0095(5) 0.0094(5) -0.0042(4) -0.0020(4) 0.0001(4)
I1 0.0096(2) 0.0075(2) 0.0092(2) -0.00050(17) 0.00038(17) -0.00071(17)
I2 0.0102(2) 0.0086(2) 0.0100(2) -0.00192(17) -0.00150(17) -0.00050(18)
I3 0.0101(2) 0.0072(2) 0.0094(2) -0.00089(17) 0.00198(17) -0.00111(17)
I4 0.0109(2) 0.0091(2) 0.0101(2) -0.00164(17) -0.00245(17) -0.00129(18)
I5 0.0139(2) 0.0062(2) 0.0096(2) -0.00119(17) -0.00022(17) -0.00087(18)
I6 0.0139(2) 0.0063(2) 0.0096(2) -0.00141(17) -0.00010(17) -0.00041(18)
O1 0.015(3) 0.011(3) 0.008(2) 0.0024(19) 0.004(2) 0.000(2)
O2 0.009(3) 0.021(3) 0.016(2) -0.004(2) 0.001(2) -0.003(2)
O3 0.022(3) 0.019(3) 0.018(3) -0.009(2) 0.005(2) -0.003(2)
O4 0.011(3) 0.020(3) 0.016(2) -0.003(2) 0.003(2) -0.004(2)
O5 0.018(3) 0.013(3) 0.015(2) -0.001(2) -0.004(2) -0.004(2)
O6 0.017(3) 0.019(3) 0.017(2) -0.010(2) -0.008(2) -0.001(2)
O7 0.018(3) 0.007(2) 0.013(2) 0.000(2) 0.003(2) 0.001(2)
O8 0.009(3) 0.021(3) 0.019(3) -0.003(2) -0.001(2) -0.006(2)
O9 0.014(3) 0.020(3) 0.018(3) -0.009(2) 0.008(2) -0.008(2)
O10 0.015(3) 0.014(3) 0.014(2) -0.001(2) -0.002(2) -0.008(2)
O11 0.010(3) 0.022(3) 0.016(2) -0.005(2) 0.001(2) -0.004(2)
O12 0.018(3) 0.016(3) 0.022(3) -0.008(2) -0.008(2) -0.002(2)
O13 0.020(3) 0.017(3) 0.018(3) -0.003(2) -0.005(2) -0.002(2)
O14 0.021(3) 0.009(2) 0.014(2) -0.004(2) 0.001(2) 0.001(2)
O15 0.021(3) 0.021(3) 0.019(3) -0.004(2) 0.009(2) -0.004(2)
O16 0.021(3) 0.016(3) 0.019(3) -0.003(2) 0.008(2) -0.005(2)
O17 0.025(3) 0.009(3) 0.015(2) -0.005(2) 0.005(2) -0.001(2)
O18 0.020(3) 0.020(3) 0.017(3) -0.004(2) -0.009(2) 0.003(2)

loop_
_atom_type_symbol
_atom_type_description
_atom_type_scat_dispersion_real
_atom_type_scat_dispersion_imag
_atom_type_scat_source
Ag Ag -0.8971 1.1015 'International Tables Vol C Tables 4.2.6.8 and 6.1.1.4'
I I -0.4742 1.8119 'International Tables Vol C Tables 4.2.6.8 and 6.1.1.4'
Mn Mn 0.3368 0.7283 'International Tables Vol C Tables 4.2.6.8 and 6.1.1.4'
O O 0.0106 0.0060 'International Tables Vol C Tables 4.2.6.8 and 6.1.1.4'

loop_
_geom_angle_atom_site_label_1
_geom_angle_atom_site_label_2
_geom_angle_atom_site_label_3
_geom_angle
_geom_angle_site_symmetry_1
_geom_angle_site_symmetry_3
O10 Ag1 O11 138.80(17) 2_656 .
O10 Ag1 O4 108.02(16) 2_656 .
O11 Ag1 O4 97.82(17) . .
O10 Ag1 O9 129.89(17) 2_656 2_556
O11 Ag1 O9 70.08(15) . 2_556
O4 Ag1 O9 104.29(15) . 2_556
O10 Ag1 O5 99.60(16) 2_656 .
O11 Ag1 O5 121.13(15) . .
O4 Ag1 O5 60.79(15) . .
O9 Ag1 O5 65.01(14) 2_556 .
O10 Ag1 I4 29.82(11) 2_656 2_656
O11 Ag1 I4 121.36(13) . 2_656
O4 Ag1 I4 136.94(11) . 2_656
O9 Ag1 I4 105.35(11) 2_556 2_656
O5 Ag1 I4 106.01(11) . 2_656
O10 Ag1 Ag2 59.28(12) 2_656 .
O11 Ag1 Ag2 160.37(12) . .
O4 Ag1 Ag2 78.42(12) . .
O9 Ag1 Ag2 91.99(10) 2_556 .
O5 Ag1 Ag2 40.35(10) . .
I4 Ag1 Ag2 70.05(2) 2_656 .
O5 Ag2 O2 152.86(18) . .
O5 Ag2 O8 104.08(16) . .
O2 Ag2 O8 99.50(17) . .
O5 Ag2 O3 121.54(17) . .
O2 Ag2 O3 62.01(15) . .
O8 Ag2 O3 107.38(15) . .
O5 Ag2 I1 141.64(12) . .
O2 Ag2 I1 30.67(11) . .
O8 Ag2 I1 110.91(11) . .
O3 Ag2 I1 32.17(10) . .
O5 Ag2 I2 30.16(12) . .
O2 Ag2 I2 128.08(12) . .
O8 Ag2 I2 132.40(12) . .
O3 Ag2 I2 97.48(11) . .
I1 Ag2 I2 111.61(2) . .
O5 Ag2 Ag1 51.14(13) . .
O2 Ag2 Ag1 148.75(12) . .
O8 Ag2 Ag1 79.62(12) . .
O3 Ag2 Ag1 88.18(11) . .
I1 Ag2 Ag1 120.36(3) . .
I2 Ag2 Ag1 60.94(2) . .
O3 Mn1 O6 89.8(2) 2_657 .
O3 Mn1 O1 108.9(2) 2_657 .
O6 Mn1 O1 96.90(19) . .
O3 Mn1 O10 87.05(19) 2_657 1_556
O6 Mn1 O10 175.79(19) . 1_556
O1 Mn1 O10 86.78(18) . 1_556
O3 Mn1 O7 174.71(19) 2_657 2_557
O6 Mn1 O7 93.90(18) . 2_557
O1 Mn1 O7 74.37(18) . 2_557
O10 Mn1 O7 89.04(18) 1_556 2_557
O3 Mn1 O17 94.8(2) 2_657 .
O6 Mn1 O17 99.27(19) . .
O1 Mn1 O17 151.22(18) . .
O10 Mn1 O17 78.21(18) 1_556 .
O7 Mn1 O17 80.90(18) 2_557 .
O12 Mn2 O9 88.8(2) 2_657 1_556
O12 Mn2 O5 174.5(2) 2_657 2_557
O9 Mn2 O5 85.81(19) 1_556 2_557
O12 Mn2 O7 99.40(19) 2_657 2_557
O9 Mn2 O7 110.49(19) 1_556 2_557
O5 Mn2 O7 83.73(19) 2_557 2_557
O12 Mn2 O14 97.98(19) 2_657 .
O9 Mn2 O14 97.0(2) 1_556 .
O5 Mn2 O14 81.40(18) 2_557 .
O7 Mn2 O14 147.60(18) 2_557 .
O12 Mn2 O1 95.26(19) 2_657 .
O9 Mn2 O1 173.75(19) 1_556 .
O5 Mn2 O1 89.96(18) 2_557 .
O7 Mn2 O1 73.54(18) 2_557 .
O14 Mn2 O1 77.82(18) . .
O3 I1 O2 94.0(2) . .
O3 I1 O1 95.6(2) . .
O2 I1 O1 99.8(2) . .
O3 I1 Ag2 54.82(16) . .
O2 I1 Ag2 40.63(15) . .
O1 I1 Ag2 92.28(14) . .
O6 I2 O5 95.0(2) . .
O6 I2 O4 101.7(2) . .
O5 I2 O4 93.6(2) . .
O6 I2 Ag2 57.51(17) . .
O5 I2 Ag2 38.84(14) . .
O4 I2 Ag2 91.30(16) . .
O9 I3 O7 95.1(2) . .
O9 I3 O8 103.0(2) . .
O7 I3 O8 94.4(2) . .
O9 I3 O11 82.02(19) . 2_556
O7 I3 O11 87.55(19) . 2_556
O8 I3 O11 174.5(2) . 2_556
O12 I4 O10 94.8(2) . .
O12 I4 O11 95.2(2) . .
O10 I4 O11 101.7(2) . .
O12 I4 Ag1 56.19(17) . 2_656
O10 I4 Ag1 38.81(14) . 2_656
O11 I4 Ag1 106.74(17) . 2_656
O15 I5 O13 102.3(2) . .
O15 I5 O14 100.6(2) . .
O13 I5 O14 97.9(2) . .
O18 I6 O16 102.6(2) . .
O18 I6 O17 98.8(2) . .
O16 I6 O17 99.4(2) . .
I1 O1 Mn1 129.6(2) . .
I1 O1 Mn2 121.5(2) . .
Mn1 O1 Mn2 105.56(19) . .
I1 O2 Ag2 108.7(2) . .
I1 O3 Mn1 147.2(3) . 2_657
I1 O3 Ag2 93.0(2) . .
Mn1 O3 Ag2 112.27(19) 2_657 .
I2 O4 Ag1 107.0(2) . .
I2 O5 Mn2 126.9(2) . 2_557
I2 O5 Ag2 111.0(2) . .
Mn2 O5 Ag2 117.6(2) 2_557 .
I2 O5 Ag1 98.3(2) . .
Mn2 O5 Ag1 102.82(18) 2_557 .
Ag2 O5 Ag1 88.51(16) . .
I2 O6 Mn1 139.7(3) . .
I3 O7 Mn2 127.9(2) . 2_557
I3 O7 Mn1 123.5(2) . 2_557
Mn2 O7 Mn1 106.2(2) 2_557 2_557
I3 O8 Ag2 113.4(2) . .
I3 O9 Mn2 142.1(3) . 1_554
I3 O9 Ag1 108.3(2) . 2_556
Mn2 O9 Ag1 104.59(17) 1_554 2_556
I4 O10 Mn1 124.3(2) . 1_554
I4 O10 Ag1 111.4(2) . 2_656
Mn1 O10 Ag1 121.4(2) 1_554 2_656
I4 O11 Ag1 113.9(2) . .
I4 O11 I3 129.1(2) . 2_556
Ag1 O11 I3 98.17(18) . 2_556
I4 O12 Mn2 144.1(3) . 2_657
I5 O14 Mn2 128.1(2) . .
I6 O17 Mn1 128.4(2) . .

loop_
_geom_bond_atom_site_label_1
_geom_bond_atom_site_label_2
_geom_bond_distance
_geom_bond_site_symmetry_2
Ag1 O10 2.298(5) 2_656
Ag1 O11 2.333(5) .
Ag1 O4 2.516(5) .
Ag1 O9 2.720(5) 2_556
Ag1 O5 2.751(5) .
Ag1 I4 3.4144(8) 2_656
Ag1 Ag2 3.5316(11) .
Ag2 O5 2.287(5) .
Ag2 O2 2.322(5) .
Ag2 O8 2.474(5) .
Ag2 O3 2.765(5) .
Ag2 I1 3.3784(8) .
Ag2 I2 3.4052(8) .
Mn1 O3 2.089(5) 2_657
Mn1 O6 2.175(4) .
Mn1 O1 2.179(5) .
Mn1 O10 2.199(4) 1_556
Mn1 O7 2.214(5) 2_557
Mn1 O17 2.232(5) .
Mn2 O12 2.113(5) 2_657
Mn2 O9 2.145(5) 1_556
Mn2 O5 2.173(5) 2_557
Mn2 O7 2.192(5) 2_557
Mn2 O14 2.224(5) .
Mn2 O1 2.245(5) .
I1 O3 1.801(5) .
I1 O2 1.819(4) .
I1 O1 1.833(5) .
I2 O6 1.801(5) .
I2 O5 1.833(5) .
I2 O4 1.833(5) .
I3 O9 1.798(5) .
I3 O7 1.833(5) .
I3 O8 1.840(4) .
I3 O11 2.562(5) 2_556
I4 O12 1.802(5) .
I4 O10 1.823(5) .
I4 O11 1.831(5) .
I4 Ag1 3.4145(8) 2_656
I5 O15 1.804(5) .
I5 O13 1.816(5) .
I5 O14 1.824(5) .
I6 O18 1.800(5) .
I6 O16 1.810(5) .
I6 O17 1.813(5) .
O3 Mn1 2.090(5) 2_657
O5 Mn2 2.173(5) 2_557
O7 Mn2 2.192(5) 2_557
O7 Mn1 2.214(5) 2_557
O9 Mn2 2.145(5) 1_554
O9 Ag1 2.720(5) 2_556
O10 Mn1 2.199(4) 1_554
O10 Ag1 2.298(5) 2_656
O11 I3 2.562(5) 2_556
O12 Mn2 2.113(5) 2_657
